data_2233974
loop_
_publ_author_name
'Hossain, G. M. Golzar'
'Amoroso, A. J.'

_publ_section_title
;
 Bis[4-amino-<i>N</i>-(pyrimidin-2-yl-\k<i>N</i>)benzenesulfonamidato-\k<i>N</i>](4,4'-dimethyl-2,2'-bipyridine-\k^2^<i>N</i>,<i>N</i>')cadmium
 dimethylformamide disolvate
;
_journal_coeditor_code RN2090
_journal_issue 3
_journal_name_full 'Acta Crystallographica Section E'
_journal_page_first m276
_journal_page_last m277
_journal_paper_doi 10.1107/S1600536812004412
_journal_volume 68
_journal_year 2012
_chemical_formula_iupac '[Cd (C10 H9 N4 O2 S)2 (C12 H12 N2)], 2C3 H7 N O'
_chemical_formula_moiety 'C32 H30 Cd N10 O4 S2, 2(C3 H7 N O)'
_chemical_formula_sum 'C38 H44 Cd N12 O6 S2'
_chemical_formula_weight 941.37
_chemical_name_systematic
;
Bis[4-amino-<i>N</i>-(pyrimidin-2-yl-\k<i>N</i>)benzenesulfonamidato-
\k<i>N</i>](4,4'-dimethyl-2,2'-bipyridine-\k^2^<i>N</i>,<i>N</i>')cadmium
dimethylformamide monosolvate
;
_space_group_IT_number 15
_symmetry_cell_setting monoclinic
_symmetry_space_group_name_Hall '-C 2yc'
_symmetry_space_group_name_H-M 'C 1 2/c 1'
_atom_sites_solution_hydrogens geom
_atom_sites_solution_primary direct
_atom_sites_solution_secondary difmap
_audit_creation_method SHELXL-97
_cell_angle_alpha 90.00
_cell_angle_beta 118.3334(11)
_cell_angle_gamma 90.00
_cell_formula_units_Z 4
_cell_length_a 17.4428(4)
_cell_length_b 16.2753(4)
_cell_length_c 16.3873(4)
_cell_measurement_reflns_used 4685
_cell_measurement_temperature 150(2)
_cell_measurement_theta_max 27.48
_cell_measurement_theta_min 2.91
_cell_volume 4094.82(18)
_computing_cell_refinement 'DENZO (Otwinowski & Minor, 1997) and COLLECT (Hooft, 1998)'
_computing_data_collection 'DENZO (Otwinowski & Minor, 1997) and COLLECT (Hooft, 1998)'
_computing_data_reduction 'DENZO (Otwinowski & Minor, 1997) and COLLECT (Hooft, 1998)'
_computing_molecular_graphics 'ORTEP-3 for Windows (Farrugia, 1997)'
_computing_publication_material 'WinGX (Farrugia, 1999)'
_computing_structure_refinement 'SHELXL97 (Sheldrick, 2008)'
_computing_structure_solution 'SHELXS97 (Sheldrick, 2008)'
_diffrn_ambient_temperature 150(2)
_diffrn_measured_fraction_theta_full 0.996
_diffrn_measured_fraction_theta_max 0.996
_diffrn_measurement_device_type 'Nonius KappaCCD'
_diffrn_measurement_method '\w scans'
_diffrn_radiation_monochromator graphite
_diffrn_radiation_source 'fine-focus sealed tube'
_diffrn_radiation_type MoK\a
_diffrn_radiation_wavelength 0.71073
_diffrn_reflns_av_R_equivalents 0.0704
_diffrn_reflns_av_sigmaI/netI 0.0507
_diffrn_reflns_limit_h_max 22
_diffrn_reflns_limit_h_min -22
_diffrn_reflns_limit_k_max 21
_diffrn_reflns_limit_k_min -20
_diffrn_reflns_limit_l_max 21
_diffrn_reflns_limit_l_min -21
_diffrn_reflns_number 18995
_diffrn_reflns_theta_full 27.48
_diffrn_reflns_theta_max 27.48
_diffrn_reflns_theta_min 3.43
_diffrn_standards_decay_% 0
_exptl_absorpt_coefficient_mu 0.697
_exptl_absorpt_correction_T_max 0.8848
_exptl_absorpt_correction_T_min 0.8731
_exptl_absorpt_correction_type multi-scan
_exptl_absorpt_process_details '(Blessing, 1995)'
_exptl_crystal_colour White
_exptl_crystal_density_diffrn 1.527
_exptl_crystal_density_method 'not measured'
_exptl_crystal_description Block
_exptl_crystal_F_000 1936
_exptl_crystal_size_max 0.20
_exptl_crystal_size_mid 0.20
_exptl_crystal_size_min 0.18
_refine_diff_density_max 0.554
_refine_diff_density_min -0.587
_refine_ls_extinction_method none
_refine_ls_goodness_of_fit_ref 1.038
_refine_ls_hydrogen_treatment mixed
_refine_ls_matrix_type full
_refine_ls_number_parameters 297
_refine_ls_number_reflns 4685
_refine_ls_number_restraints 30
_refine_ls_restrained_S_all 1.078
_refine_ls_R_factor_all 0.0516
_refine_ls_R_factor_gt 0.0381
_refine_ls_shift/su_max 0.000
_refine_ls_shift/su_mean 0.000
_refine_ls_structure_factor_coef Fsqd
_refine_ls_weighting_details 'calc w=1/[\s^2^(Fo^2^)+(0.0369P)^2^+6.0396P] where P=(Fo^2^+2Fc^2^)/3'
_refine_ls_weighting_scheme calc
_refine_ls_wR_factor_gt 0.0868
_refine_ls_wR_factor_ref 0.0930
_reflns_number_gt 3855
_reflns_number_total 4685
_reflns_threshold_expression I>2sigma(I)
_cod_data_source_file rn2090.cif
_cod_data_source_block I
_cod_original_cell_volume 4094.81(17)
_cod_original_sg_symbol_H-M ' C 2/c'
_cod_database_code 2233974
_cod_database_fobs_code 2233974

loop_
_symmetry_equiv_pos_as_xyz
'x, y, z'
'-x, y, -z+1/2'
'x+1/2, y+1/2, z'
'-x+1/2, y+1/2, -z+1/2'
'-x, -y, -z'
'x, -y, z-1/2'
'-x+1/2, -y+1/2, -z'
'x+1/2, -y+1/2, z-1/2'

loop_
_atom_site_type_symbol
_atom_site_label
_atom_site_fract_x
_atom_site_fract_y
_atom_site_fract_z
_atom_site_U_iso_or_equiv
_atom_site_adp_type
_atom_site_calc_flag
_atom_site_refinement_flags
_atom_site_occupancy
_atom_site_symmetry_multiplicity
_atom_site_disorder_assembly
_atom_site_disorder_group
Cd Cd1 0.5000 0.285613(15) 0.2500 0.02672(10) Uani d S 1 2 . .
S S11 0.30729(4) 0.17732(4) 0.20921(4) 0.02384(15) Uani d . 1 1 . .
O O11 0.24693(12) 0.19449(12) 0.24412(14) 0.0332(4) Uani d . 1 1 . .
O O12 0.28358(12) 0.20915(11) 0.11776(12) 0.0311(4) Uani d . 1 1 . .
N N11 0.40303(13) 0.21330(12) 0.27493(14) 0.0242(5) Uani d . 1 1 . .
N N12 0.53497(14) 0.21773(13) 0.40087(14) 0.0253(5) Uani d . 1 1 . .
N N13 0.42490(14) 0.13244(14) 0.40597(14) 0.0282(5) Uani d . 1 1 . .
N N14 0.34151(18) -0.18335(14) 0.19655(18) 0.0384(6) Uani d D 1 1 . .
C C11 0.45350(16) 0.18555(15) 0.36375(17) 0.0231(5) Uani d . 1 1 . .
C C12 0.59239(18) 0.19244(18) 0.48605(18) 0.0330(6) Uani d . 1 1 . .
H H12 0.6500 0.2136 0.5142 0.040 Uiso calc R 1 1 . .
C C13 0.56952(19) 0.13622(19) 0.53386(19) 0.0368(7) Uani d . 1 1 . .
H H13 0.6105 0.1171 0.5936 0.044 Uiso calc R 1 1 . .
C C14 0.48492(19) 0.10921(18) 0.49108(18) 0.0331(6) Uani d . 1 1 . .
H H14 0.4677 0.0717 0.5238 0.040 Uiso calc R 1 1 . .
C C15 0.31751(15) 0.07013(15) 0.20727(16) 0.0222(5) Uani d . 1 1 . .
C C16 0.26797(16) 0.01885(16) 0.23138(17) 0.0262(5) Uani d . 1 1 . .
H H16 0.2286 0.0417 0.2500 0.031 Uiso calc R 1 1 . .
C C17 0.27577(16) -0.06534(16) 0.22831(17) 0.0268(6) Uani d . 1 1 . .
H H17 0.2412 -0.1000 0.2444 0.032 Uiso calc R 1 1 . .
C C18 0.33400(17) -0.10060(16) 0.20182(16) 0.0264(6) Uani d . 1 1 . .
C C19 0.38526(18) -0.04727(16) 0.17978(18) 0.0290(6) Uani d . 1 1 . .
H H19 0.4262 -0.0696 0.1630 0.035 Uiso calc R 1 1 . .
C C20 0.37690(17) 0.03677(16) 0.18217(17) 0.0259(5) Uani d . 1 1 . .
H H20 0.4116 0.0719 0.1667 0.031 Uiso calc R 1 1 . .
N N1 0.42193(15) 0.40137(14) 0.17391(15) 0.0305(5) Uani d . 1 1 . .
C C1 0.45450(17) 0.47574(16) 0.21050(18) 0.0266(6) Uani d . 1 1 . .
C C2 0.40492(17) 0.54691(16) 0.17667(18) 0.0270(6) Uani d . 1 1 . .
H H2 0.4285 0.5985 0.2043 0.032 Uiso calc R 1 1 . .
C C3 0.32125(17) 0.54268(18) 0.10280(18) 0.0298(6) Uani d . 1 1 . .
C C4 0.29046(19) 0.46709(19) 0.0646(2) 0.0375(7) Uani d . 1 1 . .
H H4 0.2341 0.4620 0.0127 0.045 Uiso calc R 1 1 . .
C C5 0.34180(19) 0.39805(19) 0.1019(2) 0.0391(7) Uani d . 1 1 . .
H H5 0.3190 0.3460 0.0750 0.047 Uiso calc R 1 1 . .
C C6 0.26532(18) 0.61872(18) 0.0669(2) 0.0358(7) Uani d . 1 1 . .
H H6A 0.2244 0.6211 0.0921 0.054 Uiso calc R 1 1 . .
H H6B 0.2328 0.6167 -0.0010 0.054 Uiso calc R 1 1 . .
H H6C 0.3025 0.6676 0.0863 0.054 Uiso calc R 1 1 . .
N N2 0.52238(17) 0.33948(15) 0.96056(17) 0.0372(6) Uani d D 1 1 . .
C C8 0.4460(2) 0.3874(3) 0.9325(4) 0.0815(15) Uani d . 1 1 A .
H H8A 0.3993 0.3653 0.8745 0.122 Uiso calc R 1 1 . .
H H8B 0.4580 0.4444 0.9228 0.122 Uiso calc R 1 1 . .
H H8C 0.4280 0.3856 0.9807 0.122 Uiso calc R 1 1 . .
C C9 0.5952(2) 0.3585(2) 1.0476(2) 0.0591(10) Uani d . 1 1 A .
H H9A 0.6398 0.3159 1.0638 0.089 Uiso calc R 1 1 . .
H H9B 0.5766 0.3610 1.0953 0.089 Uiso calc R 1 1 . .
H H9C 0.6194 0.4118 1.0435 0.089 Uiso calc R 1 1 . .
C C7 0.5088(5) 0.2855(3) 0.8943(4) 0.0388(16) Uani d PDU 0.584(10) 1 A 1
H H7 0.4531 0.2804 0.8415 0.047 Uiso calc PR 0.584(10) 1 A 1
O O1 0.5723(3) 0.2409(3) 0.9032(3) 0.0543(17) Uani d PDU 0.584(10) 1 A 1
C C7D 0.5528(7) 0.2831(6) 0.9201(7) 0.049(2) Uani d PDU 0.416(10) 1 A 2
H H7' 0.6071 0.2589 0.9614 0.058 Uiso calc PR 0.416(10) 1 A 2
O O1D 0.5248(4) 0.2615(4) 0.8480(5) 0.054(3) Uani d PDU 0.416(10) 1 A 2
H H14A 0.3127(18) -0.2243(13) 0.213(2) 0.044(9) Uiso d D 1 1 . .
H H14B 0.3791(19) -0.2145(17) 0.182(3) 0.060(11) Uiso d D 1 1 . .

loop_
_atom_site_aniso_label
_atom_site_aniso_U_11
_atom_site_aniso_U_22
_atom_site_aniso_U_33
_atom_site_aniso_U_12
_atom_site_aniso_U_13
_atom_site_aniso_U_23
Cd1 0.02882(16) 0.01675(15) 0.03504(16) 0.000 0.01553(12) 0.000
S11 0.0178(3) 0.0207(3) 0.0262(3) 0.0004(2) 0.0049(2) -0.0001(2)
O11 0.0238(9) 0.0312(10) 0.0451(11) 0.0031(8) 0.0167(8) -0.0055(9)
O12 0.0249(9) 0.0288(10) 0.0266(9) 0.0017(8) 0.0016(7) 0.0067(8)
N11 0.0202(10) 0.0206(11) 0.0244(10) -0.0030(8) 0.0047(8) -0.0018(9)
N12 0.0205(10) 0.0239(11) 0.0252(10) -0.0010(9) 0.0057(8) -0.0039(9)
N13 0.0298(11) 0.0270(12) 0.0243(11) -0.0017(9) 0.0101(9) -0.0010(9)
N14 0.0512(16) 0.0190(12) 0.0487(15) -0.0013(11) 0.0268(13) 0.0009(11)
C11 0.0221(12) 0.0189(12) 0.0240(12) 0.0014(10) 0.0074(10) -0.0032(10)
C12 0.0257(13) 0.0362(16) 0.0269(13) 0.0034(12) 0.0043(11) -0.0045(12)
C13 0.0341(15) 0.0438(17) 0.0228(13) 0.0078(13) 0.0057(11) 0.0012(12)
C14 0.0428(16) 0.0298(15) 0.0280(13) 0.0024(13) 0.0179(12) 0.0028(12)
C15 0.0188(12) 0.0200(12) 0.0222(11) -0.0014(9) 0.0050(9) -0.0004(10)
C16 0.0197(12) 0.0293(14) 0.0265(12) -0.0015(10) 0.0085(10) 0.0000(11)
C17 0.0231(13) 0.0280(14) 0.0255(12) -0.0051(11) 0.0084(10) 0.0032(11)
C18 0.0300(14) 0.0233(13) 0.0199(11) -0.0032(11) 0.0068(10) 0.0011(10)
C19 0.0341(15) 0.0267(14) 0.0309(13) 0.0002(12) 0.0191(12) -0.0018(11)
C20 0.0282(13) 0.0241(13) 0.0286(13) -0.0048(11) 0.0159(11) -0.0008(11)
N1 0.0304(12) 0.0213(11) 0.0362(12) -0.0023(9) 0.0128(10) -0.0008(10)
C1 0.0267(14) 0.0255(13) 0.0290(13) -0.0021(11) 0.0143(11) -0.0015(11)
C2 0.0315(14) 0.0211(13) 0.0296(13) -0.0046(11) 0.0154(11) -0.0025(11)
C3 0.0259(13) 0.0370(16) 0.0270(13) 0.0012(12) 0.0129(11) 0.0004(12)
C4 0.0290(15) 0.0374(17) 0.0379(16) -0.0034(13) 0.0092(12) 0.0008(13)
C5 0.0338(16) 0.0275(15) 0.0447(16) -0.0060(12) 0.0095(13) -0.0008(13)
C6 0.0289(14) 0.0339(16) 0.0377(15) 0.0005(12) 0.0103(12) -0.0018(13)
N2 0.0423(14) 0.0328(13) 0.0374(13) -0.0080(11) 0.0195(11) -0.0039(11)
C8 0.041(2) 0.056(3) 0.106(4) -0.0036(19) 0.002(2) 0.013(2)
C9 0.0377(18) 0.059(2) 0.054(2) -0.0155(17) 0.0009(16) 0.0119(18)
C7 0.0388(18) 0.0393(18) 0.0386(18) -0.0027(10) 0.0186(11) 0.0007(10)
O1 0.0560(19) 0.0551(19) 0.0553(19) 0.0001(10) 0.0294(12) -0.0005(9)
C7D 0.049(3) 0.048(3) 0.049(3) 0.0000(10) 0.0236(14) 0.0008(10)
O1D 0.055(3) 0.055(3) 0.055(3) -0.0006(10) 0.0273(15) -0.0027(10)

loop_
_atom_type_symbol
_atom_type_description
_atom_type_scat_dispersion_real
_atom_type_scat_dispersion_imag
_atom_type_scat_source
C C 0.0033 0.0016 'International Tables Vol C Tables 4.2.6.8 and 6.1.1.4'
H H 0.0000 0.0000 'International Tables Vol C Tables 4.2.6.8 and 6.1.1.4'
N N 0.0061 0.0033 'International Tables Vol C Tables 4.2.6.8 and 6.1.1.4'
O O 0.0106 0.0060 'International Tables Vol C Tables 4.2.6.8 and 6.1.1.4'
S S 0.1246 0.1234 'International Tables Vol C Tables 4.2.6.8 and 6.1.1.4'
Cd Cd -0.8075 1.2024 'International Tables Vol C Tables 4.2.6.8 and 6.1.1.4'

loop_
_geom_angle_atom_site_label_1
_geom_angle_atom_site_label_2
_geom_angle_atom_site_label_3
_geom_angle_site_symmetry_1
_geom_angle_site_symmetry_3
_geom_angle
_geom_angle_publ_flag
N11 Cd1 N11 2_655 . 116.97(11) y
N11 Cd1 N1 2_655 2_655 102.88(8) ?
N11 Cd1 N1 . 2_655 128.97(8) y
N11 Cd1 N1 2_655 . 128.97(8) ?
N11 Cd1 N1 . . 102.88(8) y
N1 Cd1 N1 2_655 . 70.87(11) y
N11 Cd1 N12 2_655 2_655 56.10(7) ?
N11 Cd1 N12 . 2_655 95.54(7) y
N1 Cd1 N12 2_655 2_655 134.18(8) ?
N1 Cd1 N12 . 2_655 91.26(7) y
N11 Cd1 N12 2_655 . 95.54(7) ?
N11 Cd1 N12 . . 56.10(7) y
N1 Cd1 N12 2_655 . 91.26(7) ?
N1 Cd1 N12 . . 134.18(8) y
N12 Cd1 N12 2_655 . 127.65(9) y
O11 S11 O12 . . 115.91(12) ?
O11 S11 N11 . . 112.65(12) ?
O12 S11 N11 . . 104.99(11) ?
O11 S11 C15 . . 107.39(12) ?
O12 S11 C15 . . 108.56(11) ?
N11 S11 C15 . . 106.97(11) ?
C11 N11 S11 . . 122.04(18) ?
C11 N11 Cd1 . . 101.86(15) ?
S11 N11 Cd1 . . 134.42(12) ?
C12 N12 C11 . . 117.0(2) ?
C12 N12 Cd1 . . 151.11(19) ?
C11 N12 Cd1 . . 90.87(14) ?
C14 N13 C11 . . 114.8(2) ?
C18 N14 H14A . . 126.8(19) ?
C18 N14 H14B . . 130(2) ?
H14A N14 H14B . . 103(2) ?
N13 C11 N12 . . 125.7(2) y
N13 C11 N11 . . 123.4(2) ?
N12 C11 N11 . . 110.9(2) ?
N12 C12 C13 . . 121.4(3) ?
N12 C12 H12 . . 119.3 ?
C13 C12 H12 . . 119.3 ?
C14 C13 C12 . . 116.9(2) ?
C14 C13 H13 . . 121.5 ?
C12 C13 H13 . . 121.5 ?
N13 C14 C13 . . 124.1(3) ?
N13 C14 H14 . . 117.9 ?
C13 C14 H14 . . 117.9 ?
C16 C15 C20 . . 120.0(2) ?
C16 C15 S11 . . 120.7(2) ?
C20 C15 S11 . . 119.26(19) ?
C17 C16 C15 . . 120.1(2) ?
C17 C16 H16 . . 119.9 ?
C15 C16 H16 . . 119.9 ?
C16 C17 C18 . . 121.0(2) ?
C16 C17 H17 . . 119.5 ?
C18 C17 H17 . . 119.5 ?
N14 C18 C17 . . 122.0(2) ?
N14 C18 C19 . . 120.1(3) ?
C17 C18 C19 . . 117.9(2) ?
C20 C19 C18 . . 121.0(2) ?
C20 C19 H19 . . 119.5 ?
C18 C19 H19 . . 119.5 ?
C19 C20 C15 . . 119.9(2) ?
C19 C20 H20 . . 120.0 ?
C15 C20 H20 . . 120.0 ?
C5 N1 C1 . . 118.2(2) ?
C5 N1 Cd1 . . 123.03(19) ?
C1 N1 Cd1 . . 118.35(17) ?
N1 C1 C2 . . 121.2(2) ?
N1 C1 C1 . 2_655 115.69(15) ?
C2 C1 C1 . 2_655 123.14(15) ?
C3 C2 C1 . . 120.2(2) ?
C3 C2 H2 . . 119.9 ?
C1 C2 H2 . . 119.9 ?
C4 C3 C2 . . 117.8(3) ?
C4 C3 C6 . . 121.1(2) ?
C2 C3 C6 . . 121.1(3) ?
C3 C4 C5 . . 119.7(3) ?
C3 C4 H4 . . 120.1 ?
C5 C4 H4 . . 120.1 ?
N1 C5 C4 . . 122.9(3) ?
N1 C5 H5 . . 118.5 ?
C4 C5 H5 . . 118.5 ?
C3 C6 H6A . . 109.5 ?
C3 C6 H6B . . 109.5 ?
H6A C6 H6B . . 109.5 ?
C3 C6 H6C . . 109.5 ?
H6A C6 H6C . . 109.5 ?
H6B C6 H6C . . 109.5 ?
C7 N2 C7D . . 29.0(4) ?
C7 N2 C8 . . 108.8(4) ?
C7D N2 C8 . . 136.6(5) ?
C7 N2 C9 . . 133.8(4) ?
C7D N2 C9 . . 105.2(5) ?
C8 N2 C9 . . 117.4(3) ?
N2 C8 H8A . . 109.5 ?
N2 C8 H8B . . 109.5 ?
H8A C8 H8B . . 109.5 ?
N2 C8 H8C . . 109.5 ?
H8A C8 H8C . . 109.5 ?
H8B C8 H8C . . 109.5 ?
N2 C9 H9A . . 109.5 ?
N2 C9 H9B . . 109.5 ?
H9A C9 H9B . . 109.5 ?
N2 C9 H9C . . 109.5 ?
H9A C9 H9C . . 109.5 ?
H9B C9 H9C . . 109.5 ?
O1 C7 N2 . . 118.4(6) ?
O1 C7 H7 . . 120.8 ?
N2 C7 H7 . . 120.8 ?
O1D C7D N2 . . 130.8(10) ?
O1D C7D H7' . . 114.6 ?
N2 C7D H7' . . 114.6 ?

loop_
_geom_bond_atom_site_label_1
_geom_bond_atom_site_label_2
_geom_bond_site_symmetry_2
_geom_bond_distance
_geom_bond_publ_flag
Cd1 N1 . 2.312(2) y
Cd1 N11 . 2.251(2) y
Cd1 N11 2_655 2.251(2) ?
Cd1 N1 2_655 2.312(2) ?
Cd1 N12 2_655 2.505(2) ?
Cd1 N12 . 2.505(2) y
S11 O11 . 1.444(2) ?
S11 O12 . 1.448(2) ?
S11 N11 . 1.608(2) ?
S11 C15 . 1.755(3) ?
N11 C11 . 1.372(3) ?
N12 C12 . 1.339(3) ?
N12 C11 . 1.358(3) ?
N13 C14 . 1.341(3) ?
N13 C11 . 1.342(3) ?
N14 C18 . 1.360(3) y
N14 H14A . 0.948(3) ?
N14 H14B . 0.948(3) ?
C12 C13 . 1.381(4) ?
C12 H12 . 0.9500 ?
C13 C14 . 1.371(4) ?
C13 H13 . 0.9500 ?
C14 H14 . 0.9500 ?
C15 C16 . 1.387(4) ?
C15 C20 . 1.393(4) ?
C16 C17 . 1.380(4) ?
C16 H16 . 0.9500 ?
C17 C18 . 1.403(4) ?
C17 H17 . 0.9500 ?
C18 C19 . 1.411(4) ?
C19 C20 . 1.378(4) ?
C19 H19 . 0.9500 ?
C20 H20 . 0.9500 ?
N1 C5 . 1.336(4) ?
N1 C1 . 1.350(3) ?
C1 C2 . 1.394(4) ?
C1 C1 2_655 1.498(5) ?
C2 C3 . 1.387(4) ?
C2 H2 . 0.9500 ?
C3 C4 . 1.369(4) ?
C3 C6 . 1.512(4) ?
C4 C5 . 1.385(4) ?
C4 H4 . 0.9500 ?
C5 H5 . 0.9500 ?
C6 H6A . 0.9800 ?
C6 H6B . 0.9800 ?
C6 H6C . 0.9800 ?
N2 C7 . 1.328(6) ?
N2 C7D . 1.377(9) ?
N2 C8 . 1.418(5) ?
N2 C9 . 1.422(4) ?
C8 H8A . 0.9800 ?
C8 H8B . 0.9800 ?
C8 H8C . 0.9800 ?
C9 H9A . 0.9800 ?
C9 H9B . 0.9800 ?
C9 H9C . 0.9800 ?
C7 O1 . 1.274(9) ?
C7 H7 . 0.9500 ?
C7D O1D . 1.101(11) ?
C7D H7' . 0.9500 ?

loop_
_geom_hbond_atom_site_label_D
_geom_hbond_atom_site_label_H
_geom_hbond_atom_site_label_A
_geom_hbond_site_symmetry_A
_geom_hbond_distance_DH
_geom_hbond_distance_HA
_geom_hbond_distance_DA
_geom_hbond_angle_DHA
N14 H14B O1D 5_656 0.948(3) 2.099(9) 3.034(7) 169(3)
N14 H14B O1 5_656 0.948(3) 1.989(18) 2.853(5) 151(3)
N14 H14A O11 4_545 0.948(3) 2.004(5) 2.950(3) 176(3)
C12 H12 O12 8_556 0.95 2.48 3.393(3) 162.0
C6 H6C O1 5_666 0.98 2.58 3.487(5) 154.1
C6 H6A N13 4_555 0.98 2.63 3.558(4) 158.8
C8 H8A O11 7_556 0.98 2.55 3.497(4) 161.3

loop_
_geom_torsion_atom_site_label_1
_geom_torsion_atom_site_label_2
_geom_torsion_atom_site_label_3
_geom_torsion_atom_site_label_4
_geom_torsion_site_symmetry_1
_geom_torsion_site_symmetry_4
_geom_torsion
O11 S11 N11 C11 . . 64.3(2)
O12 S11 N11 C11 . . -168.7(2)
C15 S11 N11 C11 . . -53.5(2)
O11 S11 N11 Cd1 . . -133.41(16)
O12 S11 N11 Cd1 . . -6.41(19)
C15 S11 N11 Cd1 . . 108.82(17)
N11 Cd1 N11 C11 2_655 . 74.58(14)
N1 Cd1 N11 C11 2_655 . -62.58(18)
N1 Cd1 N11 C11 . . -138.26(15)
N12 Cd1 N11 C11 2_655 . 129.18(15)
N12 Cd1 N11 C11 . . -3.22(13)
N11 Cd1 N11 S11 2_655 . -90.16(16)
N1 Cd1 N11 S11 2_655 . 132.68(15)
N1 Cd1 N11 S11 . . 57.01(18)
N12 Cd1 N11 S11 2_655 . -35.56(17)
N12 Cd1 N11 S11 . . -168.0(2)
N11 Cd1 N12 C12 2_655 . 49.8(4)
N11 Cd1 N12 C12 . . 168.7(4)
N1 Cd1 N12 C12 2_655 . -53.3(4)
N1 Cd1 N12 C12 . . -117.5(4)
N12 Cd1 N12 C12 2_655 . 100.5(4)
N11 Cd1 N12 C11 2_655 . -115.75(15)
N11 Cd1 N12 C11 . . 3.18(13)
N1 Cd1 N12 C11 2_655 . 141.18(15)
N1 Cd1 N12 C11 . . 77.01(17)
N12 Cd1 N12 C11 2_655 . -65.01(13)
C14 N13 C11 N12 . . -1.9(4)
C14 N13 C11 N11 . . 176.8(2)
C12 N12 C11 N13 . . 2.0(4)
Cd1 N12 C11 N13 . . 174.2(2)
C12 N12 C11 N11 . . -176.8(2)
Cd1 N12 C11 N11 . . -4.64(19)
S11 N11 C11 N13 . . -6.4(3)
Cd1 N11 C11 N13 . . -173.6(2)
S11 N11 C11 N12 . . 172.46(17)
Cd1 N11 C11 N12 . . 5.3(2)
C11 N12 C12 C13 . . -0.1(4)
Cd1 N12 C12 C13 . . -163.8(3)
N12 C12 C13 C14 . . -1.6(4)
C11 N13 C14 C13 . . -0.1(4)
C12 C13 C14 N13 . . 1.7(4)
O11 S11 C15 C16 . . 3.6(2)
O12 S11 C15 C16 . . -122.4(2)
N11 S11 C15 C16 . . 124.8(2)
O11 S11 C15 C20 . . -175.67(19)
O12 S11 C15 C20 . . 58.3(2)
N11 S11 C15 C20 . . -54.5(2)
C20 C15 C16 C17 . . -1.6(4)
S11 C15 C16 C17 . . 179.10(19)
C15 C16 C17 C18 . . 0.6(4)
C16 C17 C18 N14 . . -178.7(2)
C16 C17 C18 C19 . . 0.9(4)
N14 C18 C19 C20 . . 178.2(2)
C17 C18 C19 C20 . . -1.5(4)
C18 C19 C20 C15 . . 0.4(4)
C16 C15 C20 C19 . . 1.1(4)
S11 C15 C20 C19 . . -179.6(2)
N11 Cd1 N1 C5 2_655 . 93.2(2)
N11 Cd1 N1 C5 . . -48.3(2)
N1 Cd1 N1 C5 2_655 . -175.5(3)
N12 Cd1 N1 C5 2_655 . 47.6(2)
N12 Cd1 N1 C5 . . -103.2(2)
N11 Cd1 N1 C1 2_655 . -94.7(2)
N11 Cd1 N1 C1 . . 123.7(2)
N1 Cd1 N1 C1 2_655 . -3.43(14)
N12 Cd1 N1 C1 2_655 . -140.3(2)
N12 Cd1 N1 C1 . . 68.8(2)
C5 N1 C1 C2 . . 2.5(4)
Cd1 N1 C1 C2 . . -169.96(19)
C5 N1 C1 C1 . 2_655 -178.4(3)
Cd1 N1 C1 C1 . 2_655 9.1(4)
N1 C1 C2 C3 . . -1.5(4)
C1 C1 C2 C3 2_655 . 179.5(3)
C1 C2 C3 C4 . . -0.8(4)
C1 C2 C3 C6 . . 178.1(2)
C2 C3 C4 C5 . . 1.9(4)
C6 C3 C4 C5 . . -177.0(3)
C1 N1 C5 C4 . . -1.3(5)
Cd1 N1 C5 C4 . . 170.8(2)
C3 C4 C5 N1 . . -1.0(5)
C7D N2 C7 O1 . . 8.8(9)
C8 N2 C7 O1 . . 174.5(5)
C9 N2 C7 O1 . . -3.4(8)
C7 N2 C7D O1D . . 24.3(8)
C8 N2 C7D O1D . . 4.4(16)
C9 N2 C7D O1D . . -164.8(10)
